data_7120377
loop_
_publ_author_name
'Ostrowska, Kinga'
'Grzeszczuk, David'
'G\/luch-Lutwin, Monika'
'Grybo\'s, Anna'
'Siwek, Agata'
'Dobrzycki, Lukasz'
'Trzaskowski, Bartosz'

_publ_section_title
;
 Development of selective agents targeting serotonin 5HT1A receptors with
 subnanomolar activities based on a coumarin core
;
_journal_name_full 'Med. Chem. Commun.'
_journal_paper_doi 10.1039/C7MD00281E
_journal_year 2017
_chemical_formula_moiety 'C24H27O3N2 F'
_chemical_formula_sum 'C24 H27 F N2 O3'
_chemical_formula_weight 410.47
_chemical_melting_point 'MP: 113 --115 \%C'
_chemical_name_systematic '4,7-dimethyl-5-{3-[4-(2-fluorophenyl)piperazin-1-yl]propoxy}coumarin '
_space_group_crystal_system triclinic
_space_group_IT_number 2
_space_group_name_Hall '-P 1'
_space_group_name_H-M_alt 'P -1'
_symmetry_space_group_name_Hall '-P 1'
_symmetry_space_group_name_H-M 'P -1'
_atom_sites_solution_hydrogens geom
_audit_update_record
;
2017-03-31 deposited with the CCDC.
2017-07-03 downloaded from the CCDC.
;
_cell_angle_alpha 78.6250(19)
_cell_angle_beta 82.4050(18)
_cell_angle_gamma 69.9762(18)
_cell_formula_units_Z 2
_cell_length_a 7.7995(6)
_cell_length_b 9.8117(8)
_cell_length_c 14.8527(12)
_cell_measurement_reflns_used 9962
_cell_measurement_temperature 100.(2)
_cell_measurement_theta_max 25.3769
_cell_measurement_theta_min 3.0186
_cell_volume 1044.36(14)
_computing_cell_refinement 'SAINT V8.34A (Bruker AXS Inc., 2013)'
_computing_data_collection 'APEX2 V2013 (Bruker AXS Inc., 2013)'
_computing_data_reduction 'SAINT V8.34A (Bruker AXS Inc., 2013)'
_computing_publication_material 'APEX2 V2013 (Bruker AXS Inc., 2013)'
_computing_structure_refinement 'SHELXL-2013 (Sheldrick, 2013)'
_computing_structure_solution 'SHELXS-97 (Sheldrick, 2008)'
_diffrn_ambient_temperature 100.(2)
_diffrn_detector_area_resol_mean 10.4167
_diffrn_measured_fraction_theta_full 0.998
_diffrn_measured_fraction_theta_max 0.998
_diffrn_measurement_device_type 'Bruker D8 VENTURE'
_diffrn_measurement_method 'omega scans'
_diffrn_radiation_monochromator TRIUMPH
_diffrn_radiation_type MoK\a
_diffrn_radiation_wavelength 0.71073
_diffrn_reflns_av_R_equivalents 0.0226
_diffrn_reflns_av_unetI/netI 0.0132
_diffrn_reflns_limit_h_max 9
_diffrn_reflns_limit_h_min -9
_diffrn_reflns_limit_k_max 11
_diffrn_reflns_limit_k_min -11
_diffrn_reflns_limit_l_max 17
_diffrn_reflns_limit_l_min -17
_diffrn_reflns_number 22213
_diffrn_reflns_theta_full 25.05
_diffrn_reflns_theta_max 25.05
_diffrn_reflns_theta_min 2.95
_diffrn_source 'fine focus sealed tube'
_exptl_absorpt_coefficient_mu 0.092
_exptl_absorpt_correction_T_max 0.99
_exptl_absorpt_correction_T_min 0.92
_exptl_absorpt_correction_type multi-scan
_exptl_absorpt_process_details 'SADABS V2012/1 (Bruker AXS Inc.)'
_exptl_crystal_colour white
_exptl_crystal_density_diffrn 1.305
_exptl_crystal_density_method 'not measured'
_exptl_crystal_description prism
_exptl_crystal_F_000 436
_exptl_crystal_recrystallization_method 'Re-crystallisation from solvent: CHCl3'
_exptl_crystal_size_max 0.694
_exptl_crystal_size_mid 0.292
_exptl_crystal_size_min 0.134
_refine_diff_density_max 0.199
_refine_diff_density_min -0.198
_refine_ls_extinction_coef 0.0141(18)
_refine_ls_extinction_method SHELXL
_refine_ls_goodness_of_fit_ref 1.042
_refine_ls_hydrogen_treatment constr
_refine_ls_matrix_type full
_refine_ls_number_parameters 274
_refine_ls_number_reflns 3690
_refine_ls_number_restraints 0
_refine_ls_restrained_S_all 1.042
_refine_ls_R_factor_all 0.0377
_refine_ls_R_factor_gt 0.0332
_refine_ls_shift/su_max 0.001
_refine_ls_shift/su_mean 0.000
_refine_ls_structure_factor_coef Fsqd
_refine_ls_weighting_details 'w=1/[\s^2^(Fo^2^)+(0.0440P)^2^+0.3735P] where P=(Fo^2^+2Fc^2^)/3'
_refine_ls_weighting_scheme calc
_refine_ls_wR_factor_gt 0.0859
_refine_ls_wR_factor_ref 0.0899
_reflns_number_gt 3303
_reflns_number_total 3690
_reflns_threshold_expression 'I > 2\s(I)'
_cod_data_source_file c7md00281e2.cif
_cod_data_source_block I
_cod_original_formula_sum 'C24H27O3N2 F'
_cod_database_code 7120377

loop_
_space_group_symop_operation_xyz
'x, y, z'
'-x, -y, -z'

loop_
_atom_site_type_symbol
_atom_site_label
_atom_site_fract_x
_atom_site_fract_y
_atom_site_fract_z
_atom_site_U_iso_or_equiv
_atom_site_adp_type
_atom_site_calc_flag
_atom_site_refinement_flags_adp
_atom_site_refinement_flags_posn
_atom_site_occupancy
O O1 1.27572(11) 0.62800(8) 0.96988(6) 0.0199(2) Uani d . . 1
C C2 1.18645(16) 0.77437(13) 0.97357(9) 0.0215(3) Uani d . . 1
O O2 1.25417(12) 0.83224(10) 1.01736(7) 0.0313(2) Uani d . . 1
C C3 1.02348(16) 0.84261(13) 0.92481(8) 0.0211(3) Uani d . . 1
H H3 0.9657 0.9457 0.9212 0.025 Uiso calc U R 1
C C4 0.94807(16) 0.76795(13) 0.88388(8) 0.0191(3) Uani d . . 1
C C4A 1.03700(15) 0.61034(12) 0.88840(7) 0.0168(2) Uani d . . 1
C C5 0.97276(15) 0.51214(13) 0.85485(7) 0.0179(2) Uani d . . 1
C C6 1.07298(16) 0.36452(13) 0.86137(8) 0.0188(3) Uani d . . 1
H H6 1.0268 0.3008 0.8387 0.023 Uiso calc U R 1
C C7 1.24188(15) 0.30734(13) 0.90091(8) 0.0186(3) Uani d . . 1
C C8 1.30569(15) 0.39931(13) 0.93611(8) 0.0183(3) Uani d . . 1
H H8 1.4191 0.3621 0.964 0.022 Uiso calc U R 1
C C8A 1.20256(15) 0.54649(12) 0.93037(8) 0.0169(2) Uani d . . 1
C C9 1.35239(17) 0.14776(13) 0.90388(9) 0.0244(3) Uani d . . 1
H H9A 1.4578 0.1236 0.9404 0.037 Uiso calc U R 1
H H9B 1.3953 0.1284 0.8411 0.037 Uiso calc U R 1
H H9C 1.2762 0.0871 0.9321 0.037 Uiso calc U R 1
C C10 0.77586(17) 0.85189(14) 0.83578(9) 0.0267(3) Uani d . . 1
H H10A 0.7449 0.957 0.8374 0.04 Uiso calc U R 1
H H10B 0.6757 0.8176 0.8669 0.04 Uiso calc U R 1
H H10C 0.7946 0.8358 0.7716 0.04 Uiso calc U R 1
O O3 0.80865(11) 0.57316(9) 0.81676(6) 0.0221(2) Uani d . . 1
C C11 0.73318(17) 0.48149(13) 0.78162(8) 0.0224(3) Uani d . . 1
H H11A 0.7075 0.4066 0.8318 0.027 Uiso calc U R 1
H H11B 0.8193 0.4307 0.7342 0.027 Uiso calc U R 1
C C12 0.55831(16) 0.58332(14) 0.74035(8) 0.0226(3) Uani d . . 1
H H12A 0.5852 0.6635 0.6952 0.027 Uiso calc U R 1
H H12B 0.4715 0.6282 0.7896 0.027 Uiso calc U R 1
C C13 0.46963(17) 0.50339(13) 0.69281(8) 0.0224(3) Uani d . . 1
H H13A 0.5565 0.4586 0.6435 0.027 Uiso calc U R 1
H H13B 0.4433 0.423 0.738 0.027 Uiso calc U R 1
N N1 0.29964(13) 0.60120(11) 0.65276(7) 0.0204(2) Uani d . . 1
C C14 0.20241(16) 0.51561(13) 0.62367(8) 0.0216(3) Uani d . . 1
H H14A 0.1765 0.4457 0.6771 0.026 Uiso calc U R 1
H H14B 0.2805 0.4581 0.5769 0.026 Uiso calc U R 1
C C15 0.02428(16) 0.61517(14) 0.58360(8) 0.0216(3) Uani d . . 1
H H15A -0.0419 0.5554 0.5661 0.026 Uiso calc U R 1
H H15B -0.0545 0.6734 0.6299 0.026 Uiso calc U R 1
C C16 0.33567(16) 0.70450(14) 0.57351(8) 0.0227(3) Uani d . . 1
H H16A 0.4191 0.6493 0.5271 0.027 Uiso calc U R 1
H H16B 0.3969 0.766 0.5932 0.027 Uiso calc U R 1
C C17 0.16072(17) 0.80220(14) 0.53082(9) 0.0240(3) Uani d . . 1
H H17A 0.0803 0.8623 0.5758 0.029 Uiso calc U R 1
H H17B 0.189 0.8697 0.4765 0.029 Uiso calc U R 1
N N2 0.06575(13) 0.71322(11) 0.50266(7) 0.0198(2) Uani d . . 1
C C18 -0.03792(17) 0.86338(14) 0.35715(9) 0.0250(3) Uani d . . 1
C C19 -0.16827(19) 0.94708(15) 0.29737(9) 0.0300(3) Uani d . . 1
H H19 -0.1344 0.9929 0.2385 0.036 Uiso calc U R 1
C C20 -0.35077(18) 0.96394(14) 0.32430(9) 0.0291(3) Uani d . . 1
H H20 -0.4435 1.0217 0.284 0.035 Uiso calc U R 1
C C21 -0.39579(18) 0.89624(15) 0.40983(9) 0.0294(3) Uani d . . 1
H H21 -0.5202 0.9055 0.428 0.035 Uiso calc U R 1
C C22 -0.26154(17) 0.81440(14) 0.47003(9) 0.0246(3) Uani d . . 1
H H22 -0.2961 0.77 0.5292 0.03 Uiso calc U R 1
C C23 -0.07801(16) 0.79617(13) 0.44549(8) 0.0201(3) Uani d . . 1
F F1 0.14023(10) 0.84508(10) 0.32862(5) 0.0383(2) Uani d . . 1

loop_
_atom_site_aniso_label
_atom_site_aniso_U_11
_atom_site_aniso_U_22
_atom_site_aniso_U_33
_atom_site_aniso_U_12
_atom_site_aniso_U_13
_atom_site_aniso_U_23
O1 0.0168(4) 0.0153(4) 0.0283(5) -0.0044(3) -0.0052(3) -0.0044(3)
C2 0.0206(6) 0.0154(6) 0.0285(6) -0.0064(5) -0.0009(5) -0.0030(5)
O2 0.0281(5) 0.0200(5) 0.0501(6) -0.0070(4) -0.0144(4) -0.0093(4)
C3 0.0210(6) 0.0143(6) 0.0251(6) -0.0034(5) -0.0010(5) -0.0014(5)
C4 0.0176(6) 0.0185(6) 0.0176(6) -0.0034(5) 0.0002(4) -0.0004(5)
C4A 0.0157(6) 0.0177(6) 0.0146(5) -0.0039(5) 0.0002(4) -0.0010(4)
C5 0.0165(6) 0.0214(6) 0.0144(6) -0.0050(5) -0.0019(4) -0.0016(4)
C6 0.0208(6) 0.0195(6) 0.0173(6) -0.0071(5) -0.0017(5) -0.0045(5)
C7 0.0186(6) 0.0179(6) 0.0170(6) -0.0039(5) 0.0006(4) -0.0024(4)
C8 0.0140(5) 0.0194(6) 0.0194(6) -0.0033(5) -0.0016(4) -0.0024(5)
C8A 0.0169(6) 0.0184(6) 0.0165(6) -0.0078(5) 0.0004(4) -0.0030(4)
C9 0.0238(6) 0.0197(6) 0.0288(7) -0.0029(5) -0.0055(5) -0.0073(5)
C10 0.0255(7) 0.0191(6) 0.0318(7) -0.0001(5) -0.0098(5) -0.0035(5)
O3 0.0201(4) 0.0203(4) 0.0264(5) -0.0039(3) -0.0105(3) -0.0037(3)
C11 0.0246(6) 0.0228(6) 0.0218(6) -0.0086(5) -0.0068(5) -0.0032(5)
C12 0.0216(6) 0.0255(6) 0.0207(6) -0.0071(5) -0.0049(5) -0.0026(5)
C13 0.0231(6) 0.0236(6) 0.0205(6) -0.0078(5) -0.0051(5) -0.0009(5)
N1 0.0200(5) 0.0232(5) 0.0194(5) -0.0086(4) -0.0047(4) -0.0018(4)
C14 0.0240(6) 0.0233(6) 0.0196(6) -0.0112(5) -0.0033(5) -0.0007(5)
C15 0.0221(6) 0.0264(6) 0.0193(6) -0.0119(5) -0.0018(5) -0.0032(5)
C16 0.0214(6) 0.0242(6) 0.0247(6) -0.0109(5) -0.0056(5) -0.0003(5)
C17 0.0235(6) 0.0223(6) 0.0285(7) -0.0102(5) -0.0074(5) -0.0008(5)
N2 0.0189(5) 0.0216(5) 0.0202(5) -0.0082(4) -0.0045(4) -0.0013(4)
C18 0.0228(6) 0.0273(7) 0.0251(7) -0.0079(5) -0.0016(5) -0.0050(5)
C19 0.0375(8) 0.0288(7) 0.0220(6) -0.0089(6) -0.0066(6) -0.0010(5)
C20 0.0306(7) 0.0253(7) 0.0310(7) -0.0035(5) -0.0143(6) -0.0058(5)
C21 0.0216(6) 0.0319(7) 0.0361(8) -0.0071(6) -0.0070(5) -0.0081(6)
C22 0.0230(6) 0.0276(7) 0.0249(6) -0.0102(5) -0.0028(5) -0.0043(5)
C23 0.0225(6) 0.0181(6) 0.0217(6) -0.0065(5) -0.0043(5) -0.0064(5)
F1 0.0267(4) 0.0513(5) 0.0295(4) -0.0117(4) 0.0009(3) 0.0065(4)

loop_
_atom_type_symbol
_atom_type_description
_atom_type_scat_dispersion_real
_atom_type_scat_dispersion_imag
_atom_type_scat_source
C C 0.0033 0.0016 'International Tables Vol C Tables 4.2.6.8 and 6.1.1.4'
H H 0.0000 0.0000 'International Tables Vol C Tables 4.2.6.8 and 6.1.1.4'
N N 0.0061 0.0033 'International Tables Vol C Tables 4.2.6.8 and 6.1.1.4'
O O 0.0106 0.0060 'International Tables Vol C Tables 4.2.6.8 and 6.1.1.4'
F F 0.0171 0.0103 'International Tables Vol C Tables 4.2.6.8 and 6.1.1.4'

loop_
_geom_angle_atom_site_label_1
_geom_angle_atom_site_label_2
_geom_angle_atom_site_label_3
_geom_angle
C2 O1 C8A 121.87(9)
O2 C2 O1 116.50(11)
O2 C2 C3 126.91(11)
O1 C2 C3 116.59(10)
C4 C3 C2 123.38(11)
C4 C3 H3 118.3
C2 C3 H3 118.3
C3 C4 C4A 118.53(10)
C3 C4 C10 118.29(10)
C4A C4 C10 123.17(10)
C8A C4A C5 115.56(10)
C8A C4A C4 117.69(10)
C5 C4A C4 126.75(10)
O3 C5 C6 123.22(10)
O3 C5 C4A 115.68(10)
C6 C5 C4A 121.10(10)
C5 C6 C7 120.93(11)
C5 C6 H6 119.5
C7 C6 H6 119.5
C8 C7 C6 119.29(10)
C8 C7 C9 120.58(10)
C6 C7 C9 120.13(10)
C7 C8 C8A 119.15(10)
C7 C8 H8 120.4
C8A C8 H8 120.4
O1 C8A C8 114.59(10)
O1 C8A C4A 121.51(10)
C8 C8A C4A 123.90(11)
C7 C9 H9A 109.5
C7 C9 H9B 109.5
H9A C9 H9B 109.5
C7 C9 H9C 109.5
H9A C9 H9C 109.5
H9B C9 H9C 109.5
C4 C10 H10A 109.5
C4 C10 H10B 109.5
H10A C10 H10B 109.5
C4 C10 H10C 109.5
H10A C10 H10C 109.5
H10B C10 H10C 109.5
C5 O3 C11 119.31(9)
O3 C11 C12 105.82(9)
O3 C11 H11A 110.6
C12 C11 H11A 110.6
O3 C11 H11B 110.6
C12 C11 H11B 110.6
H11A C11 H11B 108.7
C11 C12 C13 112.03(10)
C11 C12 H12A 109.2
C13 C12 H12A 109.2
C11 C12 H12B 109.2
C13 C12 H12B 109.2
H12A C12 H12B 107.9
N1 C13 C12 112.43(10)
N1 C13 H13A 109.1
C12 C13 H13A 109.1
N1 C13 H13B 109.1
C12 C13 H13B 109.1
H13A C13 H13B 107.8
C16 N1 C14 108.87(9)
C16 N1 C13 111.26(9)
C14 N1 C13 110.26(9)
N1 C14 C15 110.92(10)
N1 C14 H14A 109.5
C15 C14 H14A 109.5
N1 C14 H14B 109.5
C15 C14 H14B 109.5
H14A C14 H14B 108.0
N2 C15 C14 108.64(9)
N2 C15 H15A 110.0
C14 C15 H15A 110.0
N2 C15 H15B 110.0
C14 C15 H15B 110.0
H15A C15 H15B 108.3
N1 C16 C17 111.10(10)
N1 C16 H16A 109.4
C17 C16 H16A 109.4
N1 C16 H16B 109.4
C17 C16 H16B 109.4
H16A C16 H16B 108.0
N2 C17 C16 110.39(10)
N2 C17 H17A 109.6
C16 C17 H17A 109.6
N2 C17 H17B 109.6
C16 C17 H17B 109.6
H17A C17 H17B 108.1
C23 N2 C15 117.43(9)
C23 N2 C17 113.54(9)
C15 N2 C17 108.79(9)
F1 C18 C19 118.02(11)
F1 C18 C23 118.33(11)
C19 C18 C23 123.65(12)
C18 C19 C20 118.91(12)
C18 C19 H19 120.5
C20 C19 H19 120.5
C21 C20 C19 119.29(12)
C21 C20 H20 120.4
C19 C20 H20 120.4
C20 C21 C22 120.76(12)
C20 C21 H21 119.6
C22 C21 H21 119.6
C23 C22 C21 121.38(12)
C23 C22 H22 119.3
C21 C22 H22 119.3
C22 C23 C18 115.96(11)
C22 C23 N2 124.44(11)
C18 C23 N2 119.58(11)

loop_
_geom_bond_atom_site_label_1
_geom_bond_atom_site_label_2
_geom_bond_distance
O1 C2 1.3735(14)
O1 C8A 1.3768(14)
C2 O2 1.2109(15)
C2 C3 1.4344(17)
C3 C4 1.3482(17)
C3 H3 0.95
C4 C4A 1.4539(16)
C4 C10 1.5023(16)
C4A C8A 1.3976(16)
C4A C5 1.4191(16)
C5 O3 1.3601(14)
C5 C6 1.3812(16)
C6 C7 1.4012(16)
C6 H6 0.95
C7 C8 1.3776(17)
C7 C9 1.5017(16)
C8 C8A 1.3833(16)
C8 H8 0.95
C9 H9A 0.98
C9 H9B 0.98
C9 H9C 0.98
C10 H10A 0.98
C10 H10B 0.98
C10 H10C 0.98
O3 C11 1.4342(14)
C11 C12 1.5101(16)
C11 H11A 0.99
C11 H11B 0.99
C12 C13 1.5202(17)
C12 H12A 0.99
C12 H12B 0.99
C13 N1 1.4645(15)
C13 H13A 0.99
C13 H13B 0.99
N1 C16 1.4591(15)
N1 C14 1.4604(15)
C14 C15 1.5161(17)
C14 H14A 0.99
C14 H14B 0.99
C15 N2 1.4593(15)
C15 H15A 0.99
C15 H15B 0.99
C16 C17 1.5087(16)
C16 H16A 0.99
C16 H16B 0.99
C17 N2 1.4678(15)
C17 H17A 0.99
C17 H17B 0.99
N2 C23 1.4124(15)
C18 F1 1.3587(15)
C18 C19 1.3694(18)
C18 C23 1.3949(18)
C19 C20 1.388(2)
C19 H19 0.95
C20 C21 1.374(2)
C20 H20 0.95
C21 C22 1.3890(18)
C21 H21 0.95
C22 C23 1.3879(17)
C22 H22 0.95

loop_
_geom_hbond_atom_site_label_D
_geom_hbond_atom_site_label_H
_geom_hbond_atom_site_label_A
_geom_hbond_site_symmetry_A
_geom_hbond_distance_DH
_geom_hbond_distance_HA
_geom_hbond_distance_DA
_geom_hbond_angle_DHA
C3 H3 O2 2_777 0.95 2.52 3.3857(15) 152.2
C8 H8 O2 2_867 0.95 2.62 3.4771(14) 150.4
C17 H17B F1 . 0.99 2.35 2.9671(15) 119.7

loop_
_geom_torsion_atom_site_label_1
_geom_torsion_atom_site_label_2
_geom_torsion_atom_site_label_3
_geom_torsion_atom_site_label_4
_geom_torsion
C8A O1 C2 O2 173.22(10)
C8A O1 C2 C3 -7.06(16)
O2 C2 C3 C4 -174.28(12)
O1 C2 C3 C4 6.04(18)
C2 C3 C4 C4A -0.63(18)
C2 C3 C4 C10 179.33(11)
C3 C4 C4A C8A -3.82(16)
C10 C4 C4A C8A 176.22(11)
C3 C4 C4A C5 175.76(11)
C10 C4 C4A C5 -4.20(18)
C8A C4A C5 O3 177.87(9)
C4 C4A C5 O3 -1.71(17)
C8A C4A C5 C6 -2.07(16)
C4 C4A C5 C6 178.35(11)
O3 C5 C6 C7 179.70(10)
C4A C5 C6 C7 -0.36(17)
C5 C6 C7 C8 1.92(17)
C5 C6 C7 C9 -177.50(11)
C6 C7 C8 C8A -0.92(17)
C9 C7 C8 C8A 178.50(10)
C2 O1 C8A C8 -177.14(10)
C2 O1 C8A C4A 2.81(16)
C7 C8 C8A O1 178.22(9)
C7 C8 C8A C4A -1.72(18)
C5 C4A C8A O1 -176.78(9)
C4 C4A C8A O1 2.85(16)
C5 C4A C8A C8 3.16(16)
C4 C4A C8A C8 -177.21(10)
C6 C5 O3 C11 0.30(16)
C4A C5 O3 C11 -179.63(9)
C5 O3 C11 C12 -177.10(9)
O3 C11 C12 C13 175.25(9)
C11 C12 C13 N1 179.85(10)
C12 C13 N1 C16 69.85(13)
C12 C13 N1 C14 -169.25(10)
C16 N1 C14 C15 -58.70(12)
C13 N1 C14 C15 178.98(9)
N1 C14 C15 N2 61.48(12)
C14 N1 C16 C17 56.67(13)
C13 N1 C16 C17 178.39(10)
N1 C16 C17 N2 -58.03(13)
C14 C15 N2 C23 168.67(10)
C14 C15 N2 C17 -60.64(12)
C16 C17 N2 C23 -167.64(10)
C16 C17 N2 C15 59.59(13)
F1 C18 C19 C20 178.32(12)
C23 C18 C19 C20 -1.7(2)
C18 C19 C20 C21 -0.12(19)
C19 C20 C21 C22 1.5(2)
C20 C21 C22 C23 -1.09(19)
C21 C22 C23 C18 -0.64(18)
C21 C22 C23 N2 -179.24(11)
F1 C18 C23 C22 -177.97(11)
C19 C18 C23 C22 2.07(18)
F1 C18 C23 N2 0.70(17)
C19 C18 C23 N2 -179.26(11)
C15 N2 C23 C22 13.92(16)
C17 N2 C23 C22 -114.54(13)
C15 N2 C23 C18 -164.63(11)
C17 N2 C23 C18 66.91(14)
